data_8105819
loop_
_publ_author_name
'Tan, Hong-Bo'
'Huang, Zheng'

_publ_section_title
;
 Crystal structure 1-cinnamyl-2-((Z)-styryl)-1H-benzo[d]imidazole ---
 methanol (1/1), C24H20N2 &#x22C5; CH4O
;
_journal_issue 4
_journal_name_full 'Zeitschrift f\"ur Kristallographie - New Crystal Structures'
_journal_page_first 683
_journal_page_last 684
_journal_paper_doi 10.1515/ncrs-2019-0033
_journal_volume 234
_journal_year 2019
_chemical_formula_moiety 'C H4 O, C24 H20 N2'
_chemical_formula_sum 'C25 H24 N2 O'
_chemical_formula_weight 368.48
_space_group_crystal_system monoclinic
_space_group_IT_number 14
_space_group_name_Hall '-P 2yn'
_space_group_name_H-M_alt 'P 1 21/n 1'
_symmetry_Int_Tables_number 14
_cell_angle_alpha 90
_cell_angle_beta 93.944(5)
_cell_angle_gamma 90
_cell_formula_units_Z 4
_cell_length_a 12.764(3)
_cell_length_b 8.744(2)
_cell_length_c 18.733(5)
_cell_measurement_reflns_used 2653
_cell_measurement_temperature 296(2)
_cell_measurement_theta_max 22.36
_cell_measurement_theta_min 2.57
_cell_volume 2085.8(9)
_computing_cell_refinement 'SAINT v7.60A (Bruker, 2009)'
_computing_data_reduction 'SAINT v7.60A (Bruker, 2009)'
_computing_molecular_graphics 'Olex2 (Dolomanov et al., 2009)'
_computing_publication_material 'Olex2 (Dolomanov et al., 2009)'
_computing_structure_refinement 'olex2.refine (Bourhis et al., 2015)'
_computing_structure_solution 'SHELXS-97 (Sheldrick, 1990)'
_diffrn_ambient_temperature 296.15
_diffrn_measured_fraction_theta_full 0.9970
_diffrn_measured_fraction_theta_max 0.9970
_diffrn_measurement_device_type 'CCD area detector'
_diffrn_measurement_method 'phi and omega scans'
_diffrn_radiation_monochromator graphite
_diffrn_radiation_type 'Mo K\a'
_diffrn_radiation_wavelength 0.71073
_diffrn_reflns_av_R_equivalents 0.0310
_diffrn_reflns_av_unetI/netI 0.0414
_diffrn_reflns_limit_h_max 16
_diffrn_reflns_limit_h_min -16
_diffrn_reflns_limit_k_max 10
_diffrn_reflns_limit_k_min -11
_diffrn_reflns_limit_l_max 18
_diffrn_reflns_limit_l_min -24
_diffrn_reflns_number 12614
_diffrn_reflns_theta_full 24.9990
_diffrn_reflns_theta_max 25.00
_diffrn_reflns_theta_min 2.18
_exptl_absorpt_coefficient_mu 0.072
_exptl_absorpt_correction_T_max 0.9851
_exptl_absorpt_correction_T_min 0.9795
_exptl_absorpt_correction_type none
_exptl_crystal_density_diffrn 1.1733
_exptl_crystal_density_meas .
_exptl_crystal_density_method 'not measured'
_exptl_crystal_description block
_exptl_crystal_F_000 784.3152
_exptl_crystal_size_max 0.29
_exptl_crystal_size_mid 0.25
_exptl_crystal_size_min 0.21
_refine_diff_density_max 0.4469
_refine_diff_density_min -0.4984
_refine_diff_density_rms 0.0443
_refine_ls_d_res_high 0.8409
_refine_ls_d_res_low 9.3444
_refine_ls_goodness_of_fit_ref 1.0355
_refine_ls_hydrogen_treatment mixed
_refine_ls_matrix_type full
_refine_ls_number_constraints 44
_refine_ls_number_parameters 257
_refine_ls_number_reflns 3668
_refine_ls_number_restraints 4
_refine_ls_restrained_S_all 1.0349
_refine_ls_R_factor_all 0.0756
_refine_ls_R_factor_gt 0.0501
_refine_ls_shift/su_max 0.0558
_refine_ls_shift/su_mean 0.0016
_refine_ls_structure_factor_coef Fsqd
_refine_ls_weighting_details 'w=1/[\s^2^(Fo^2^)+(0.0630P)^2^+0.5221P] where P=(Fo^2^+2Fc^2^)/3'
_refine_ls_weighting_scheme calc
_refine_ls_wR_factor_gt 0.1252
_refine_ls_wR_factor_ref 0.1447
_reflns_Friedel_coverage 0.0
_reflns_limit_h_max 12
_reflns_limit_h_min -15
_reflns_limit_k_max 10
_reflns_limit_k_min 0
_reflns_limit_l_max 22
_reflns_limit_l_min -11
_reflns_number_gt 2498
_reflns_number_total 3668
_reflns_threshold_expression I>=2u(I)
_cod_data_source_file suppl_ncrs-2019-0033_suppl.cif
_cod_data_source_block A
_cod_original_sg_symbol_Hall '-P 2ybc (x-z,y,z)'
_cod_database_code 8105819
_olex2_refinement_description
;
1. Fixed Uiso
 At 1.2 times of:
  All C(H) groups, All C(H,H) groups
 At 1.5 times of:
  All C(H,H,H) groups
2. Restrained distances
 C25-H1
 1.8 with sigma of 0.02
 O1-H1
 0.83 with sigma of 0.02
 N1-H1
 2 with sigma of 0.02
3. Rigid bond restraints
 C22, C23
 with sigma for 1-2 distances of 0.01 and sigma for 1-3 distances of 0.01
4.a Secondary CH2 refined with riding coordinates:
 C16(H16a,H16b)
4.b Aromatic/amide H refined with riding coordinates:
 C2(H2), C3(H3), C4(H4), C5(H5), C8(H8), C9(H9), C11(H11), C12(H12), C13(H13),
 C14(H14), C15(H15), C17(H17), C18(H18), C20(H20), C21(H21), C22(H22), C23(H23),
  C24(H24)
4.c Idealised Me refined as rotating group:
 C25(H25a,H25b,H25c)
;
_olex2_submission_special_instructions 'No special instructions were received'

loop_
_space_group_symop_id
_space_group_symop_operation_xyz
1 x,y,z
2 -x+1/2,y+1/2,-z+1/2
3 -x,-y,-z
4 x-1/2,-y-1/2,z-1/2

loop_
_atom_site_label
_atom_site_type_symbol
_atom_site_fract_x
_atom_site_fract_y
_atom_site_fract_z
_atom_site_U_iso_or_equiv
_atom_site_adp_type
_atom_site_occupancy
_atom_site_refinement_flags_posn
_atom_site_refinement_flags_adp
O1 O 0.72290(18) 0.1877(3) 0.08352(15) 0.1369(10) Uani 1.000000 D .
N1 N 0.53909(12) 0.3695(2) 0.09444(9) 0.0574(5) Uani 1.000000 D .
N2 N 0.37855(11) 0.45544(18) 0.06166(8) 0.0500(4) Uani 1.000000 . .
C1 C 0.52960(15) 0.5187(2) 0.11814(11) 0.0530(5) Uani 1.000000 . .
C2 C 0.60172(17) 0.6120(3) 0.15585(12) 0.0665(6) Uani 1.000000 . .
H2 H 0.66863(17) 0.5767(3) 0.17018(12) 0.0799(7) Uiso 1.000000 R .
C3 C 0.57126(18) 0.7572(3) 0.17123(13) 0.0686(6) Uani 1.000000 . .
H3 H 0.61847(18) 0.8215(3) 0.19653(13) 0.0824(8) Uiso 1.000000 R .
C4 C 0.47197(17) 0.8114(3) 0.15020(12) 0.0627(6) Uani 1.000000 . .
H4 H 0.45410(17) 0.9110(3) 0.16172(12) 0.0752(7) Uiso 1.000000 R .
C5 C 0.39933(16) 0.7212(2) 0.11273(11) 0.0560(5) Uani 1.000000 . .
H5 H 0.33276(16) 0.7576(2) 0.09822(11) 0.0672(6) Uiso 1.000000 R .
C6 C 0.42996(14) 0.5742(2) 0.09767(10) 0.0492(5) Uani 1.000000 . .
C7 C 0.44775(15) 0.3364(2) 0.06162(11) 0.0520(5) Uani 1.000000 . .
C8 C 0.42310(16) 0.1910(2) 0.02675(11) 0.0578(5) Uani 1.000000 . .
H8 H 0.46451(16) 0.1632(2) -0.01009(11) 0.0693(7) Uiso 1.000000 R .
C9 C 0.34846(16) 0.0941(2) 0.04165(11) 0.0559(5) Uani 1.000000 . .
H9 H 0.34058(16) 0.0093(2) 0.01184(11) 0.0670(6) Uiso 1.000000 R .
C10 C 0.27627(15) 0.1029(2) 0.09913(11) 0.0527(5) Uani 1.000000 . .
C11 C 0.30036(17) 0.1784(3) 0.16308(11) 0.0605(6) Uani 1.000000 . .
H11 H 0.36483(17) 0.2274(3) 0.17056(11) 0.0726(7) Uiso 1.000000 R .
C12 C 0.2307(2) 0.1820(3) 0.21561(13) 0.0744(7) Uani 1.000000 . .
H12 H 0.2478(2) 0.2343(3) 0.25804(13) 0.0893(8) Uiso 1.000000 R .
C13 C 0.1365(2) 0.1092(3) 0.20577(16) 0.0894(8) Uani 1.000000 . .
H13 H 0.0895(2) 0.1116(3) 0.24150(16) 0.1073(10) Uiso 1.000000 R .
C14 C 0.1114(2) 0.0330(3) 0.14368(17) 0.0931(9) Uani 1.000000 . .
H14 H 0.0468(2) -0.0160(3) 0.13683(17) 0.1117(10) Uiso 1.000000 R .
C15 C 0.18130(18) 0.0283(3) 0.09090(14) 0.0714(6) Uani 1.000000 . .
H15 H 0.16404(18) -0.0260(3) 0.04908(14) 0.0856(8) Uiso 1.000000 R .
C16 C 0.27441(15) 0.4645(3) 0.02488(11) 0.0587(5) Uani 1.000000 . .
H16a H 0.27514(15) 0.5411(3) -0.01252(11) 0.0705(7) Uiso 1.000000 R .
H16b H 0.25766(15) 0.3669(3) 0.00228(11) 0.0705(7) Uiso 1.000000 R .
C17 C 0.19095(15) 0.5039(3) 0.07357(12) 0.0601(6) Uani 1.000000 . .
H17 H 0.19542(15) 0.4619(3) 0.11930(12) 0.0722(7) Uiso 1.000000 R .
C18 C 0.11195(16) 0.5939(3) 0.05570(12) 0.0626(6) Uani 1.000000 . .
H18 H 0.10944(16) 0.6330(3) 0.00946(12) 0.0751(7) Uiso 1.000000 R .
C19 C 0.02687(15) 0.6409(3) 0.09930(12) 0.0616(6) Uani 1.000000 . .
C20 C 0.02357(18) 0.6012(3) 0.17044(15) 0.0825(7) Uani 1.000000 . .
H20 H 0.07411(18) 0.5353(3) 0.19117(15) 0.0990(9) Uiso 1.000000 R .
C21 C -0.0537(2) 0.6580(4) 0.21128(17) 0.0967(9) Uani 1.000000 . .
H21 H -0.0543(2) 0.6313(4) 0.25930(17) 0.1160(11) Uiso 1.000000 R .
C22 C -0.12910(19) 0.7534(4) 0.18125(18) 0.0920(9) Uani 1.000000 . U
H22 H -0.17993(19) 0.7940(4) 0.20905(18) 0.1104(10) Uiso 1.000000 R .
C23 C -0.12964(18) 0.7888(3) 0.11032(19) 0.0874(8) Uani 1.000000 . U
H23 H -0.18260(18) 0.8503(3) 0.08933(19) 0.1048(10) Uiso 1.000000 R .
C24 C -0.05243(17) 0.7339(3) 0.06987(14) 0.0742(7) Uani 1.000000 . .
H24 H -0.05335(17) 0.7598(3) 0.02168(14) 0.0891(8) Uiso 1.000000 R .
C25 C 0.7943(3) 0.2165(5) 0.13800(19) 0.1312(14) Uani 1.000000 D .
H25a H 0.8078(17) 0.3245(6) 0.1406(10) 0.197(2) Uiso 1.000000 GR .
H25b H 0.7678(10) 0.182(3) 0.1820(3) 0.197(2) Uiso 1.000000 GR .
H25c H 0.8583(8) 0.163(3) 0.1302(8) 0.197(2) Uiso 1.000000 GR .
H1 H 0.6608(12) 0.215(3) 0.1007(15) 0.1574(16) Uiso 1.000000 DR .

loop_
_atom_site_aniso_label
_atom_site_aniso_U_11
_atom_site_aniso_U_22
_atom_site_aniso_U_33
_atom_site_aniso_U_12
_atom_site_aniso_U_13
_atom_site_aniso_U_23
O1 0.1087(17) 0.140(2) 0.158(2) 0.0441(15) -0.0196(16) -0.0663(17)
N1 0.0468(10) 0.0616(11) 0.0646(11) 0.0067(8) 0.0108(8) 0.0008(9)
N2 0.0430(9) 0.0542(10) 0.0531(9) 0.0034(7) 0.0066(7) 0.0014(8)
C1 0.0459(11) 0.0593(13) 0.0546(12) 0.0019(9) 0.0093(9) 0.0011(10)
C2 0.0502(12) 0.0745(15) 0.0745(15) 0.0025(11) 0.0006(11) -0.0009(13)
C3 0.0629(14) 0.0702(15) 0.0721(15) -0.0084(11) -0.0006(11) -0.0087(12)
C4 0.0673(14) 0.0560(13) 0.0650(14) 0.0003(11) 0.0071(11) -0.0032(11)
C5 0.0532(12) 0.0588(13) 0.0565(12) 0.0060(10) 0.0078(10) 0.0053(10)
C6 0.0472(11) 0.0529(12) 0.0482(11) 0.0011(9) 0.0091(8) 0.0049(9)
C7 0.0482(11) 0.0563(12) 0.0532(12) 0.0045(9) 0.0159(9) 0.0044(10)
C8 0.0608(13) 0.0573(13) 0.0571(13) 0.0078(10) 0.0182(10) -0.0014(10)
C9 0.0635(13) 0.0512(12) 0.0533(12) 0.0061(10) 0.0073(10) -0.0051(10)
C10 0.0567(12) 0.0463(11) 0.0555(12) 0.0030(9) 0.0067(9) 0.0010(10)
C11 0.0604(13) 0.0682(14) 0.0534(12) -0.0063(11) 0.0080(10) -0.0008(11)
C12 0.0856(16) 0.0819(16) 0.0578(14) -0.0082(14) 0.0194(12) -0.0061(12)
C13 0.0878(18) 0.0936(19) 0.092(2) -0.0161(16) 0.0418(15) -0.0164(17)
C14 0.0712(16) 0.099(2) 0.113(2) -0.0260(15) 0.0308(16) -0.0219(18)
C15 0.0663(14) 0.0699(15) 0.0788(16) -0.0096(12) 0.0111(12) -0.0161(12)
C16 0.0512(11) 0.0643(13) 0.0599(13) 0.0028(10) -0.0018(10) -0.0019(11)
C17 0.0454(11) 0.0677(14) 0.0668(14) 0.0044(10) 0.0005(10) 0.0056(11)
C18 0.0547(12) 0.0692(14) 0.0629(14) 0.0061(11) -0.0028(10) -0.0025(11)
C19 0.0436(11) 0.0679(14) 0.0719(15) 0.0020(10) -0.0057(10) -0.0090(12)
C20 0.0566(14) 0.100(2) 0.0910(19) 0.0139(13) 0.0069(13) 0.0098(16)
C21 0.0639(16) 0.133(2) 0.095(2) 0.0104(17) 0.0227(15) 0.0059(19)
C22 0.0481(14) 0.120(2) 0.108(2) 0.0052(14) 0.0114(14) -0.023(2)
C23 0.0456(13) 0.095(2) 0.119(2) 0.0131(12) -0.0138(14) -0.0267(18)
C24 0.0554(13) 0.0816(16) 0.0830(17) 0.0098(12) -0.0140(12) -0.0138(14)
C25 0.120(3) 0.164(4) 0.105(3) 0.042(2) -0.030(2) -0.012(2)

loop_
_atom_type_symbol
_atom_type_scat_dispersion_real
_atom_type_scat_dispersion_imag
_atom_type_scat_Cromer_Mann_a1
_atom_type_scat_Cromer_Mann_a2
_atom_type_scat_Cromer_Mann_a3
_atom_type_scat_Cromer_Mann_a4
_atom_type_scat_Cromer_Mann_b1
_atom_type_scat_Cromer_Mann_b2
_atom_type_scat_Cromer_Mann_b3
_atom_type_scat_Cromer_Mann_b4
_atom_type_scat_Cromer_Mann_c
_atom_type_scat_source
_atom_type_scat_dispersion_source
H 0.00000 0.00000 0.49300 0.32291 0.14019 0.04081 10.51090 26.12570 3.14236 57.79970 0.0030380000826 'International Tables Volume C Table 6.1.1.4 (pp. 500-502)' 'Henke, Gullikson and Davis, At. Data and Nucl. Data Tables, 1993, 54, 2'
C 0.00347 0.00161 2.31000 1.02000 1.58860 0.86500 20.84390 10.20750 0.56870 51.65120 0.215599998832 'International Tables Volume C Table 6.1.1.4 (pp. 500-502)' 'Henke, Gullikson and Davis, At. Data and Nucl. Data Tables, 1993, 54, 2'
O 0.01158 0.00611 3.04850 2.28680 1.54630 0.86700 13.27710 5.70110 0.32390 32.90890 0.250800013542 'International Tables Volume C Table 6.1.1.4 (pp. 500-502)' 'Henke, Gullikson and Davis, At. Data and Nucl. Data Tables, 1993, 54, 2'
N 0.00653 0.00323 12.21260 3.13220 2.01250 1.16630 0.00570 9.89330 28.99750 0.58260 -11.5290002823 'International Tables Volume C Table 6.1.1.4 (pp. 500-502)' 'Henke, Gullikson and Davis, At. Data and Nucl. Data Tables, 1993, 54, 2'

loop_
_geom_angle_atom_site_label_1
_geom_angle_atom_site_label_2
_geom_angle_atom_site_label_3
_geom_angle
_geom_angle_site_symmetry_1
_geom_angle_site_symmetry_3
H1 O1 C25 104.1(17) . .
C7 N1 C1 105.26(16) . .
C7 N2 C6 106.73(15) . .
C16 N2 C6 125.35(16) . .
C16 N2 C7 127.63(17) . .
C2 C1 N1 130.36(19) . .
C6 C1 N1 109.79(17) . .
C6 C1 C2 119.85(19) . .
H2 C2 C1 121.10(13) . .
C3 C2 C1 117.8(2) . .
C3 C2 H2 121.10(13) . .
H3 C3 C2 119.11(13) . .
C4 C3 C2 121.8(2) . .
C4 C3 H3 119.11(13) . .
H4 C4 C3 119.27(13) . .
C5 C4 C3 121.5(2) . .
C5 C4 H4 119.27(13) . .
H5 C5 C4 121.66(13) . .
C6 C5 C4 116.68(19) . .
C6 C5 H5 121.66(12) . .
C1 C6 N2 105.52(17) . .
C5 C6 N2 132.06(18) . .
C5 C6 C1 122.41(19) . .
N2 C7 N1 112.69(18) . .
C8 C7 N1 124.12(18) . .
C8 C7 N2 123.16(18) . .
H8 C8 C7 116.44(11) . .
C9 C8 C7 127.13(18) . .
C9 C8 H8 116.44(12) . .
H9 C9 C8 115.79(12) . .
C10 C9 C8 128.43(19) . .
C10 C9 H9 115.79(11) . .
C11 C10 C9 123.17(19) . .
C15 C10 C9 119.11(19) . .
C15 C10 C11 117.68(19) . .
H11 C11 C10 119.47(12) . .
C12 C11 C10 121.1(2) . .
C12 C11 H11 119.47(14) . .
H12 C12 C11 119.93(14) . .
C13 C12 C11 120.1(2) . .
C13 C12 H12 119.93(15) . .
H13 C13 C12 120.03(15) . .
C14 C13 C12 119.9(2) . .
C14 C13 H13 120.03(15) . .
H14 C14 C13 119.92(15) . .
C15 C14 C13 120.2(2) . .
C15 C14 H14 119.92(16) . .
C14 C15 C10 121.0(2) . .
H15 C15 C10 119.51(13) . .
H15 C15 C14 119.51(16) . .
H16a C16 N2 108.98(11) . .
H16b C16 N2 108.98(11) . .
H16b C16 H16a 107.8 . .
C17 C16 N2 112.99(17) . .
C17 C16 H16a 108.98(12) . .
C17 C16 H16b 108.98(12) . .
H17 C17 C16 118.14(12) . .
C18 C17 C16 123.7(2) . .
C18 C17 H17 118.14(14) . .
H18 C18 C17 115.95(14) . .
C19 C18 C17 128.1(2) . .
C19 C18 H18 115.95(13) . .
C20 C19 C18 122.8(2) . .
C24 C19 C18 119.6(2) . .
C24 C19 C20 117.5(2) . .
H20 C20 C19 119.50(14) . .
C21 C20 C19 121.0(2) . .
C21 C20 H20 119.50(18) . .
H21 C21 C20 119.95(18) . .
C22 C21 C20 120.1(3) . .
C22 C21 H21 119.95(17) . .
H22 C22 C21 120.13(18) . .
C23 C22 C21 119.7(3) . .
C23 C22 H22 120.13(16) . .
H23 C23 C22 119.87(16) . .
C24 C23 C22 120.3(3) . .
C24 C23 H23 119.87(18) . .
C23 C24 C19 121.3(3) . .
H24 C24 C19 119.35(15) . .
H24 C24 C23 119.35(18) . .
H25a C25 O1 109.5 . .
H25b C25 O1 109.5 . .
H25b C25 H25a 109.5 . .
H25c C25 O1 109.5 . .
H25c C25 H25a 109.5 . .
H25c C25 H25b 109.5 . .

loop_
_geom_bond_atom_site_label_1
_geom_bond_atom_site_label_2
_geom_bond_distance
_geom_bond_site_symmetry_2
O1 C25 1.344(4) .
O1 H1 0.907(16) .
N1 C1 1.386(3) .
N1 C7 1.312(2) .
N2 C6 1.379(2) .
N2 C7 1.365(2) .
N2 C16 1.457(2) .
C1 C2 1.386(3) .
C1 C6 1.390(3) .
C2 H2 0.9300 .
C2 C3 1.365(3) .
C3 H3 0.9300 .
C3 C4 1.385(3) .
C4 H4 0.9300 .
C4 C5 1.373(3) .
C5 H5 0.9300 .
C5 C6 1.379(3) .
C7 C8 1.454(3) .
C8 H8 0.9300 .
C8 C9 1.319(3) .
C9 H9 0.9300 .
C9 C10 1.466(3) .
C10 C11 1.384(3) .
C10 C15 1.376(3) .
C11 H11 0.9300 .
C11 C12 1.371(3) .
C12 H12 0.9300 .
C12 C13 1.361(3) .
C13 H13 0.9300 .
C13 C14 1.359(4) .
C14 H14 0.9300 .
C14 C15 1.377(3) .
C15 H15 0.9300 .
C16 H16a 0.9700 .
C16 H16b 0.9700 .
C16 C17 1.490(3) .
C17 H17 0.9300 .
C17 C18 1.305(3) .
C18 H18 0.9300 .
C18 C19 1.462(3) .
C19 C20 1.380(3) .
C19 C24 1.383(3) .
C20 H20 0.9300 .
C20 C21 1.381(4) .
C21 H21 0.9300 .
C21 C22 1.365(4) .
C22 H22 0.9300 .
C22 C23 1.364(4) .
C23 H23 0.9300 .
C23 C24 1.370(4) .
C24 H24 0.9300 .
C25 H25a 0.9600 .
C25 H25b 0.9600 .
C25 H25c 0.9600 .

loop_
_restr_distance_atom_site_label_1
_restr_distance_atom_site_label_2
_restr_distance_site_symmetry_2
_restr_distance_target
_restr_distance_target_weight_param
_restr_distance_diff
O1 H1 1 0.8300 0.0200 -0.0774
N1 H1 1 2.0000 0.0200 -0.0565
C25 H1 1 1.8000 0.0200 0.0041

loop_
_restr_U_rigid_atom_site_label_1
_restr_U_rigid_atom_site_label_2
_restr_U_rigid_target_weight_param
_restr_U_rigid_U_parallel
_restr_U_rigid_diff
C22 C23 0.0100 0.1254 -0.0133
